data_7207769
loop_
_publ_author_name
'Shen, Chaojun'
'Sheng, Tianlu'
'Zhu, Qilong'
'Hu, Shengmin'
'Wu, Xintao'

_publ_section_title
;
 Four new cobalt(ii) coordination complexes: thermochromic switchable
 behavior in the process of dehydration and rehydration
;
_journal_issue 9
_journal_name_full CrystEngComm
_journal_page_first 3189
_journal_paper_doi 10.1039/c2ce06478b
_journal_volume 14
_journal_year 2012
_chemical_formula_sum 'C192 H132 Co4 N24 O58 S24'
_chemical_formula_weight 4708.38
_chemical_name_systematic
;
?
;
_space_group_IT_number 2
_symmetry_cell_setting triclinic
_symmetry_space_group_name_Hall '-P 1'
_symmetry_space_group_name_H-M 'P -1'
_atom_sites_solution_hydrogens geom
_atom_sites_solution_primary direct
_atom_sites_solution_secondary difmap
_audit_creation_method SHELXL-97
_cell_angle_alpha 103.706(3)
_cell_angle_beta 92.298(3)
_cell_angle_gamma 95.323(4)
_cell_formula_units_Z 1
_cell_length_a 8.608(2)
_cell_length_b 19.260(5)
_cell_length_c 31.701(8)
_cell_measurement_reflns_used 9021
_cell_measurement_temperature 293(2)
_cell_measurement_theta_max 27.4797
_cell_measurement_theta_min 3.0023
_cell_volume 5074(2)
_computing_structure_refinement 'SHELXL-97 (Sheldrick, 1997)'
_computing_structure_solution 'SHELXS-97 (Sheldrick, 1990)'
_diffrn_ambient_temperature 293(2)
_diffrn_detector_area_resol_mean 14.6306
_diffrn_measured_fraction_theta_full 0.932
_diffrn_measured_fraction_theta_max 0.932
_diffrn_measurement_device_type 'Bruker P4'
_diffrn_measurement_method CCD_Profile_fitting
_diffrn_radiation_monochromator graphite
_diffrn_radiation_source 'fine-focus sealed tube'
_diffrn_radiation_type MoK\a
_diffrn_radiation_wavelength 0.71073
_diffrn_reflns_av_R_equivalents 0.0375
_diffrn_reflns_av_sigmaI/netI 0.0769
_diffrn_reflns_limit_h_max 10
_diffrn_reflns_limit_h_min -11
_diffrn_reflns_limit_k_max 25
_diffrn_reflns_limit_k_min -24
_diffrn_reflns_limit_l_max 41
_diffrn_reflns_limit_l_min -38
_diffrn_reflns_number 39264
_diffrn_reflns_theta_full 27.48
_diffrn_reflns_theta_max 27.48
_diffrn_reflns_theta_min 2.13
_exptl_absorpt_coefficient_mu 0.659
_exptl_absorpt_correction_T_max 1.0000
_exptl_absorpt_correction_T_min 0.8720
_exptl_absorpt_correction_type multi-scan
_exptl_crystal_colour Pink
_exptl_crystal_density_diffrn 1.541
_exptl_crystal_density_method 'not measured'
_exptl_crystal_description Prism
_exptl_crystal_F_000 2408
_exptl_crystal_size_max 0.4600
_exptl_crystal_size_mid 0.2300
_exptl_crystal_size_min 0.0600
_refine_diff_density_max 0.656
_refine_diff_density_min -0.743
_refine_diff_density_rms 0.075
_refine_ls_extinction_method none
_refine_ls_goodness_of_fit_ref 1.086
_refine_ls_hydrogen_treatment constr
_refine_ls_matrix_type full
_refine_ls_number_parameters 1369
_refine_ls_number_reflns 21650
_refine_ls_number_restraints 6
_refine_ls_restrained_S_all 1.087
_refine_ls_R_factor_all 0.1070
_refine_ls_R_factor_gt 0.0673
_refine_ls_shift/su_max 0.000
_refine_ls_shift/su_mean 0.000
_refine_ls_structure_factor_coef Fsqd
_refine_ls_weighting_details 'calc w=1/[\s^2^(Fo^2^)+(0.0530P)^2^+5.7633P] where P=(Fo^2^+2Fc^2^)/3'
_refine_ls_weighting_scheme calc
_refine_ls_wR_factor_gt 0.1407
_refine_ls_wR_factor_ref 0.1677
_reflns_number_gt 14267
_reflns_number_total 21650
_reflns_threshold_expression >2sigma(I)
_cod_data_source_file c2ce06478b.txt
_cod_data_source_block a2
_cod_depositor_comments
;
The following automatic conversions were performed:

'_symmetry_cell_setting' value 'Triclinic' changed to 'triclinic'
according to /home/saulius/struct/CIF-dictionaries/cif_core.dic
dictionary named 'cif_core.dic' version 2.4.1 from
2010-06-29.

'_exptl_absorpt_correction_type' value 'Multi-scan'
changed to 'multi-scan' according to
/home/saulius/struct/CIF-dictionaries/cif_core.dic dictionary named
'cif_core.dic' version 2.4.1 from 2010-06-29.

Automatic conversion script
Id: cif_fix_values 1715 2011-07-08 13:25:40Z adriana 
;
_cod_original_sg_symbol_H-M P-1
_cod_database_code 7207769

loop_
_symmetry_equiv_pos_as_xyz
'x, y, z'
'-x, -y, -z'

loop_
_atom_site_label
_atom_site_type_symbol
_atom_site_fract_x
_atom_site_fract_y
_atom_site_fract_z
_atom_site_U_iso_or_equiv
_atom_site_adp_type
_atom_site_occupancy
_atom_site_symmetry_multiplicity
_atom_site_calc_flag
_atom_site_refinement_flags
Co1 Co -0.39398(7) 0.44938(3) 0.020020(18) 0.03598(15) Uani 1 1 d .
Co2 Co -0.06856(7) 0.33126(3) -0.002419(19) 0.04216(16) Uani 1 1 d .
C1 C -0.5421(6) 0.2020(2) 0.21242(14) 0.0421(10) Uani 1 1 d .
C2 C -0.6859(5) 0.2563(2) 0.26494(13) 0.0390(10) Uani 1 1 d .
C3 C -0.4293(5) 0.2841(2) 0.26983(13) 0.0399(10) Uani 1 1 d .
C4 C -0.3572(6) 0.1623(2) 0.14380(14) 0.0457(11) Uani 1 1 d .
C5 C -0.3620(6) 0.1911(2) 0.10739(15) 0.0466(11) Uani 1 1 d .
H5A H -0.4578 0.1981 0.0952 0.056 Uiso 1 1 calc R
C6 C -0.2263(6) 0.2094(2) 0.08937(15) 0.0461(11) Uani 1 1 d .
C7 C -0.0828(6) 0.1995(3) 0.10725(16) 0.0539(12) Uani 1 1 d .
H7A H 0.0090 0.2116 0.0949 0.065 Uiso 1 1 calc R
C8 C -0.0769(7) 0.1710(3) 0.14408(17) 0.0586(14) Uani 1 1 d .
H8A H 0.0191 0.1646 0.1563 0.070 Uiso 1 1 calc R
C9 C -0.2140(6) 0.1525(3) 0.16224(16) 0.0517(12) Uani 1 1 d .
H9A H -0.2101 0.1337 0.1866 0.062 Uiso 1 1 calc R
C10 C -0.2347(6) 0.2448(2) 0.05180(16) 0.0451(11) Uani 1 1 d .
C11 C -0.8388(5) 0.3328(2) 0.33249(14) 0.0407(10) Uani 1 1 d .
C12 C -0.7823(5) 0.3138(2) 0.36912(14) 0.0449(11) Uani 1 1 d .
H12A H -0.7574 0.2673 0.3673 0.054 Uiso 1 1 calc R
C13 C -0.7629(6) 0.3644(2) 0.40858(15) 0.0466(11) Uani 1 1 d .
C14 C -0.8023(6) 0.4337(3) 0.41145(16) 0.0514(12) Uani 1 1 d .
H14A H -0.7905 0.4675 0.4380 0.062 Uiso 1 1 calc R
C15 C -0.8592(6) 0.4520(3) 0.37467(16) 0.0516(12) Uani 1 1 d .
H15A H -0.8865 0.4982 0.3766 0.062 Uiso 1 1 calc R
C16 C -0.8760(5) 0.4024(2) 0.33522(16) 0.0474(11) Uani 1 1 d .
H16A H -0.9121 0.4153 0.3104 0.057 Uiso 1 1 calc R
C17 C -0.6942(7) 0.3453(3) 0.44741(16) 0.0584(14) Uani 1 1 d .
C18 C -0.2992(5) 0.3717(2) 0.34886(14) 0.0396(10) Uani 1 1 d .
C19 C -0.2277(5) 0.3534(2) 0.38377(14) 0.0441(11) Uani 1 1 d .
H19A H -0.1689 0.3144 0.3793 0.053 Uiso 1 1 calc R
C20 C -0.2444(6) 0.3936(3) 0.42587(14) 0.0492(12) Uani 1 1 d .
C21 C -0.3348(6) 0.4501(3) 0.43223(16) 0.0588(14) Uani 1 1 d .
H21A H -0.3455 0.4771 0.4603 0.071 Uiso 1 1 calc R
C22 C -0.4096(6) 0.4669(3) 0.39719(17) 0.0566(13) Uani 1 1 d .
H22A H -0.4727 0.5043 0.4017 0.068 Uiso 1 1 calc R
C23 C -0.3908(6) 0.4282(2) 0.35549(15) 0.0486(12) Uani 1 1 d .
H23A H -0.4398 0.4400 0.3318 0.058 Uiso 1 1 calc R
C24 C -0.1621(7) 0.3754(3) 0.46321(15) 0.0607(15) Uani 1 1 d .
C31 C 0.3543(5) 0.4476(2) 0.22514(14) 0.0414(10) Uani 1 1 d .
C32 C 0.3028(5) 0.5414(2) 0.27792(14) 0.0379(10) Uani 1 1 d .
C33 C 0.5497(5) 0.5188(3) 0.26724(14) 0.0420(10) Uani 1 1 d .
C34 C 0.0989(5) 0.3813(2) 0.16993(14) 0.0384(10) Uani 1 1 d .
C35 C 0.0590(5) 0.3998(2) 0.13161(14) 0.0376(10) Uani 1 1 d .
H35A H 0.1352 0.4066 0.1126 0.045 Uiso 1 1 calc R
C36 C -0.0975(5) 0.4082(2) 0.12163(12) 0.0343(9) Uani 1 1 d .
C37 C -0.2103(5) 0.3986(2) 0.15070(14) 0.0439(11) Uani 1 1 d .
H37A H -0.3134 0.4062 0.1451 0.053 Uiso 1 1 calc R
C38 C -0.1674(6) 0.3776(3) 0.18792(15) 0.0502(12) Uani 1 1 d .
H38A H -0.2431 0.3697 0.2068 0.060 Uiso 1 1 calc R
C39 C -0.0143(6) 0.3684(3) 0.19746(15) 0.0511(12) Uani 1 1 d .
H39A H 0.0126 0.3535 0.2224 0.061 Uiso 1 1 calc R
C40 C -0.1430(5) 0.4257(2) 0.07935(14) 0.0403(10) Uani 1 1 d .
C41 C 0.2503(5) 0.6598(2) 0.34469(14) 0.0442(11) Uani 1 1 d .
C42 C 0.3356(6) 0.6478(3) 0.37989(15) 0.0490(12) Uani 1 1 d .
H42A H 0.3562 0.6014 0.3803 0.059 Uiso 1 1 calc R
C43 C 0.3901(6) 0.7051(2) 0.41450(15) 0.0499(12) Uani 1 1 d .
C44 C 0.3568(7) 0.7741(3) 0.41435(17) 0.0624(15) Uani 1 1 d .
H44A H 0.3911 0.8124 0.4378 0.075 Uiso 1 1 calc R
C45 C 0.2722(7) 0.7856(3) 0.37897(18) 0.0671(16) Uani 1 1 d .
H45A H 0.2505 0.8319 0.3786 0.080 Uiso 1 1 calc R
C46 C 0.2195(6) 0.7287(3) 0.34419(16) 0.0562(13) Uani 1 1 d .
H46A H 0.1634 0.7369 0.3205 0.067 Uiso 1 1 calc R
C47 C 0.4809(7) 0.6918(3) 0.45262(16) 0.0627(15) Uani 1 1 d .
C48 C 0.7670(5) 0.6134(2) 0.32342(14) 0.0436(11) Uani 1 1 d .
C49 C 0.8343(5) 0.6060(3) 0.36195(14) 0.0439(11) Uani 1 1 d .
H49A H 0.8630 0.5617 0.3643 0.053 Uiso 1 1 calc R
C50 C 0.8593(5) 0.6652(3) 0.39744(15) 0.0455(11) Uani 1 1 d .
C51 C 0.8139(6) 0.7308(3) 0.39441(18) 0.0614(14) Uani 1 1 d .
H51A H 0.8272 0.7698 0.4185 0.074 Uiso 1 1 calc R
C52 C 0.7481(7) 0.7382(3) 0.35511(19) 0.0700(16) Uani 1 1 d .
H52A H 0.7186 0.7824 0.3527 0.084 Uiso 1 1 calc R
C53 C 0.7267(6) 0.6795(3) 0.31957(17) 0.0612(14) Uani 1 1 d .
H53A H 0.6850 0.6847 0.2931 0.073 Uiso 1 1 calc R
C54 C 0.9393(6) 0.6551(3) 0.43757(16) 0.0575(13) Uani 1 1 d .
C61 C -0.5018(5) 0.1974(2) -0.25127(13) 0.0381(10) Uani 1 1 d .
C62 C -0.2565(5) 0.1717(2) -0.25744(13) 0.0380(10) Uani 1 1 d .
C63 C -0.4455(5) 0.1101(2) -0.30662(13) 0.0368(9) Uani 1 1 d .
C64 C -0.5522(5) 0.3148(2) -0.18556(13) 0.0402(10) Uani 1 1 d .
C65 C -0.5962(5) 0.3232(2) -0.14347(13) 0.0375(10) Uani 1 1 d .
H65A H -0.6689 0.2895 -0.1366 0.045 Uiso 1 1 calc R
C66 C -0.5312(5) 0.3824(2) -0.11126(13) 0.0354(9) Uani 1 1 d .
C67 C -0.4216(6) 0.4320(2) -0.12192(15) 0.0468(11) Uani 1 1 d .
H67A H -0.3791 0.4721 -0.1007 0.056 Uiso 1 1 calc R
C68 C -0.3759(7) 0.4221(3) -0.16363(16) 0.0581(14) Uani 1 1 d .
H68A H -0.2999 0.4546 -0.1704 0.070 Uiso 1 1 calc R
C69 C -0.4423(6) 0.3639(3) -0.19573(15) 0.0530(13) Uani 1 1 d .
H69A H -0.4127 0.3580 -0.2242 0.064 Uiso 1 1 calc R
C70 C -0.5775(5) 0.3884(2) -0.06553(13) 0.0396(10) Uani 1 1 d .
C71 C -0.0382(5) 0.2692(2) -0.20149(14) 0.0393(10) Uani 1 1 d .
C72 C -0.0626(5) 0.2720(2) -0.15856(14) 0.0370(9) Uani 1 1 d .
H72A H -0.1003 0.2306 -0.1504 0.044 Uiso 1 1 calc R
C73 C -0.0309(5) 0.3371(2) -0.12712(14) 0.0382(10) Uani 1 1 d .
C74 C 0.0232(6) 0.3984(2) -0.13962(15) 0.0521(13) Uani 1 1 d .
H74A H 0.0460 0.4416 -0.1188 0.063 Uiso 1 1 calc R
C75 C 0.0436(7) 0.3958(3) -0.18281(17) 0.0634(15) Uani 1 1 d .
H75A H 0.0772 0.4377 -0.1910 0.076 Uiso 1 1 calc R
C76 C 0.0149(6) 0.3320(3) -0.21396(16) 0.0517(12) Uani 1 1 d .
H76A H 0.0306 0.3305 -0.2430 0.062 Uiso 1 1 calc R
C77 C -0.0508(5) 0.3398(2) -0.08031(14) 0.0401(10) Uani 1 1 d .
C78 C -0.7002(5) 0.0456(2) -0.36160(14) 0.0407(10) Uani 1 1 d .
C79 C -0.7598(5) 0.0609(2) -0.39866(14) 0.0441(11) Uani 1 1 d .
H79A H -0.6926 0.0722 -0.4189 0.053 Uiso 1 1 calc R
C80 C -0.9208(6) 0.0598(2) -0.40625(15) 0.0475(12) Uani 1 1 d .
C81 C -1.0198(6) 0.0433(3) -0.37585(17) 0.0560(13) Uani 1 1 d .
H81A H -1.1274 0.0424 -0.3807 0.067 Uiso 1 1 calc R
C82 C -0.9591(6) 0.0279(3) -0.33822(16) 0.0553(13) Uani 1 1 d .
H82A H -1.0258 0.0175 -0.3176 0.066 Uiso 1 1 calc R
C83 C -0.7997(6) 0.0281(2) -0.33146(15) 0.0480(11) Uani 1 1 d .
H83A H -0.7590 0.0164 -0.3067 0.058 Uiso 1 1 calc R
C84 C -0.9837(7) 0.0779(3) -0.44651(18) 0.0602(15) Uani 1 1 d .
C91 C -0.6274(5) 0.0771(2) 0.28946(13) 0.0401(10) Uani 1 1 d .
C92 C -0.5530(5) 0.0071(2) 0.22870(13) 0.0389(10) Uani 1 1 d .
C93 C -0.8022(5) 0.0271(2) 0.23411(14) 0.0387(10) Uani 1 1 d .
C94 C -0.3931(6) 0.1411(2) 0.35468(15) 0.0506(13) Uani 1 1 d .
C95 C -0.3455(6) 0.1341(2) 0.39577(15) 0.0515(12) Uani 1 1 d .
H95A H -0.4198 0.1258 0.4150 0.062 Uiso 1 1 calc R
C96 C -0.1858(6) 0.1395(2) 0.40820(16) 0.0525(13) Uani 1 1 d .
C97 C -0.0768(7) 0.1520(3) 0.37939(19) 0.0677(16) Uani 1 1 d .
H97A H 0.0292 0.1559 0.3877 0.081 Uiso 1 1 calc R
C98 C -0.1226(8) 0.1587(3) 0.3385(2) 0.0735(17) Uani 1 1 d .
H98A H -0.0480 0.1660 0.3191 0.088 Uiso 1 1 calc R
C99 C -0.2809(7) 0.1545(3) 0.32632(17) 0.0609(15) Uani 1 1 d .
H99A H -0.3121 0.1607 0.2991 0.073 Uiso 1 1 calc R
C100 C -0.1341(8) 0.1279(3) 0.45070(18) 0.0621(15) Uani 1 1 d .
C101 C -0.4646(5) -0.0675(2) 0.14806(15) 0.0444(11) Uani 1 1 d .
C102 C -0.4009(5) -0.0380(2) 0.11587(15) 0.0450(11) Uani 1 1 d .
H10A H -0.3323 0.0038 0.1236 0.054 Uiso 1 1 calc R
C103 C -0.4383(6) -0.0702(3) 0.07231(15) 0.0488(12) Uani 1 1 d .
C104 C -0.5441(7) -0.1310(3) 0.06086(18) 0.0662(16) Uani 1 1 d .
H10B H -0.5700 -0.1528 0.0317 0.079 Uiso 1 1 calc R
C105 C -0.6115(7) -0.1595(3) 0.0926(2) 0.081(2) Uani 1 1 d .
H10C H -0.6845 -0.1998 0.0847 0.097 Uiso 1 1 calc R
C106 C -0.5713(6) -0.1285(3) 0.13624(18) 0.0653(15) Uani 1 1 d .
H10D H -0.6157 -0.1485 0.1575 0.078 Uiso 1 1 calc R
C107 C -0.3613(7) -0.0412(3) 0.03799(17) 0.0581(14) Uani 1 1 d .
C108 C -0.9975(5) -0.0370(3) 0.16098(15) 0.0479(12) Uani 1 1 d .
C109 C -0.9247(6) -0.0113(3) 0.12875(15) 0.0522(12) Uani 1 1 d .
H10E H -0.8686 0.0340 0.1354 0.063 Uiso 1 1 calc R
C110 C -0.9357(6) -0.0532(3) 0.08645(16) 0.0547(13) Uani 1 1 d .
C111 C -1.0222(7) -0.1204(3) 0.07643(18) 0.0615(15) Uani 1 1 d .
H11A H -1.0312 -0.1482 0.0479 0.074 Uiso 1 1 calc R
C112 C -1.0935(6) -0.1456(3) 0.10813(19) 0.0601(14) Uani 1 1 d .
H11B H -1.1503 -0.1908 0.1013 0.072 Uiso 1 1 calc R
C113 C -1.0822(6) -0.1047(3) 0.15027(17) 0.0528(12) Uani 1 1 d .
H11C H -1.1314 -0.1223 0.1718 0.063 Uiso 1 1 calc R
C114 C -0.8550(7) -0.0270(3) 0.05178(18) 0.0665(16) Uani 1 1 d .
N1 N -0.6843(4) 0.20670(19) 0.22729(11) 0.0428(9) Uani 1 1 d .
N2 N -0.5626(4) 0.29665(19) 0.28780(11) 0.0387(8) Uani 1 1 d .
N3 N -0.4091(4) 0.2393(2) 0.23174(11) 0.0444(9) Uani 1 1 d .
N4 N 0.2446(4) 0.4854(2) 0.24505(12) 0.0444(9) Uani 1 1 d .
N5 N 0.4525(4) 0.5609(2) 0.29047(11) 0.0416(9) Uani 1 1 d .
N6 N 0.5076(4) 0.4604(2) 0.23507(12) 0.0461(9) Uani 1 1 d .
N7 N -0.3549(4) 0.21242(18) -0.23443(11) 0.0388(8) Uani 1 1 d .
N8 N -0.2934(4) 0.11829(18) -0.29325(11) 0.0410(9) Uani 1 1 d .
N9 N -0.5543(4) 0.14887(19) -0.28764(11) 0.0394(8) Uani 1 1 d .
N10 N -0.5106(4) 0.04717(19) 0.26902(11) 0.0415(9) Uani 1 1 d .
N11 N -0.6963(4) -0.00564(19) 0.20931(11) 0.0391(8) Uani 1 1 d .
N12 N -0.7770(4) 0.0693(2) 0.27430(12) 0.0430(9) Uani 1 1 d .
O1 O -0.1134(4) 0.25617(18) 0.03332(11) 0.0532(8) Uani 1 1 d .
O1W O -0.3252(3) 0.34409(15) -0.00762(9) 0.0413(7) Uani 1 1 d .
O2 O -0.3667(4) 0.26359(19) 0.04197(12) 0.0587(9) Uani 1 1 d .
O2W O -0.5841(4) 0.40734(19) 0.04998(11) 0.0630(10) Uani 1 1 d .
O3 O -0.6588(6) 0.2826(2) 0.44450(12) 0.0873(14) Uani 1 1 d .
O3W O -0.2076(3) 0.50070(16) -0.00698(10) 0.0460(7) Uani 1 1 d .
O4 O -0.6718(5) 0.3945(2) 0.48236(12) 0.0831(13) Uani 1 1 d .
H4A H -0.6215 0.3803 0.5005 0.125 Uiso 1 1 calc R
O4W O 0.1619(4) 0.3113(2) 0.00124(12) 0.0641(10) Uani 1 1 d .
O5W O 0.2749(13) 0.2130(5) 0.0365(3) 0.145(4) Uani 0.70 1 d P
O5 O -0.0916(5) 0.3212(2) 0.45872(11) 0.0733(12) Uani 1 1 d .
O6 O -0.1671(7) 0.4208(3) 0.49986(13) 0.122(2) Uani 1 1 d .
H6A H -0.1088 0.4107 0.5181 0.183 Uiso 1 1 calc R
O6W O 0.344(3) 0.2793(13) 0.0679(8) 0.140(7) Uani 0.30 1 d PU
O7 O -0.2744(4) 0.44918(16) 0.07663(9) 0.0459(8) Uani 1 1 d .
O8 O -0.0489(4) 0.41544(16) 0.04935(10) 0.0449(7) Uani 1 1 d .
O9 O 0.5149(5) 0.6289(2) 0.45104(12) 0.0815(13) Uani 1 1 d .
O10 O 0.5193(6) 0.7438(2) 0.48465(13) 0.1000(17) Uani 1 1 d .
H10F H 0.5606 0.7294 0.5043 0.150 Uiso 1 1 calc R
O11 O 0.9950(6) 0.5980(2) 0.43714(12) 0.0894(15) Uani 1 1 d .
O12 O 0.9473(6) 0.7075(2) 0.47160(12) 0.0868(14) Uani 1 1 d .
H12B H 0.9919 0.6963 0.4920 0.130 Uiso 1 1 calc R
O13 O -0.5276(3) 0.44656(15) -0.03694(9) 0.0391(7) Uani 1 1 d .
O14 O -0.6532(5) 0.3356(2) -0.05756(11) 0.0695(11) Uani 1 1 d .
O15 O -0.1013(4) 0.28410(16) -0.06877(10) 0.0496(8) Uani 1 1 d .
O16 O -0.0141(4) 0.39854(16) -0.05111(9) 0.0473(8) Uani 1 1 d .
O17 O -0.8862(5) 0.0949(3) -0.47190(14) 0.0829(13) Uani 1 1 d .
O18 O -1.1305(5) 0.0765(2) -0.45226(13) 0.0816(13) Uani 1 1 d .
H18A H -1.1514 0.0882 -0.4749 0.122 Uiso 1 1 calc R
O19 O -0.2329(5) 0.1120(3) 0.47589(13) 0.0814(12) Uani 1 1 d .
O20 O 0.0125(5) 0.1324(3) 0.45923(13) 0.0892(14) Uani 1 1 d .
H20A H 0.0295 0.1192 0.4816 0.134 Uiso 1 1 calc R
O21 O -0.3807(6) -0.0746(2) -0.00091(12) 0.0881(14) Uani 1 1 d .
O22 O -0.2725(5) 0.0187(2) 0.05078(12) 0.0788(12) Uani 1 1 d .
H22B H -0.2319 0.0291 0.0298 0.118 Uiso 1 1 calc R
O23 O -0.8708(6) -0.0620(2) 0.01324(12) 0.0876(14) Uani 1 1 d .
O24 O -0.7671(6) 0.0333(2) 0.06401(13) 0.0879(14) Uani 1 1 d .
H24A H -0.7254 0.0427 0.0429 0.132 Uiso 1 1 calc R
S1 S -0.54020(16) 0.13758(7) 0.16298(4) 0.0543(3) Uani 1 1 d .
S2 S -0.87490(13) 0.26725(7) 0.28209(4) 0.0457(3) Uani 1 1 d .
S3 S -0.25023(14) 0.32725(7) 0.29598(4) 0.0482(3) Uani 1 1 d .
S4 S 0.29950(14) 0.37232(7) 0.18164(4) 0.0514(3) Uani 1 1 d .
S5 S 0.15444(14) 0.58850(7) 0.30304(4) 0.0494(3) Uani 1 1 d .
S6 S 0.75171(13) 0.53810(7) 0.27797(4) 0.0511(3) Uani 1 1 d .
S7 S -0.65235(14) 0.24222(7) -0.22530(4) 0.0493(3) Uani 1 1 d .
S8 S -0.05530(14) 0.18631(7) -0.24194(4) 0.0494(3) Uani 1 1 d .
S9 S -0.49399(14) 0.04362(6) -0.35460(4) 0.0456(3) Uani 1 1 d .
S10 S -0.59639(17) 0.13607(7) 0.34148(4) 0.0587(4) Uani 1 1 d .
S11 S -0.39427(13) -0.03062(7) 0.20263(4) 0.0519(3) Uani 1 1 d .
S12 S -0.99808(14) 0.01715(8) 0.21475(4) 0.0557(3) Uani 1 1 d .

loop_
_atom_site_aniso_label
_atom_site_aniso_U_11
_atom_site_aniso_U_22
_atom_site_aniso_U_33
_atom_site_aniso_U_23
_atom_site_aniso_U_13
_atom_site_aniso_U_12
Co1 0.0380(3) 0.0368(3) 0.0318(3) 0.0064(2) -0.0064(2) 0.0057(2)
Co2 0.0435(4) 0.0452(3) 0.0379(3) 0.0117(3) 0.0019(3) 0.0014(3)
C1 0.051(3) 0.043(2) 0.033(2) 0.0088(18) 0.005(2) 0.005(2)
C2 0.041(2) 0.043(2) 0.034(2) 0.0121(18) 0.0008(19) 0.0035(19)
C3 0.043(3) 0.044(2) 0.032(2) 0.0094(18) -0.0008(19) 0.001(2)
C4 0.063(3) 0.037(2) 0.036(2) 0.0054(18) 0.016(2) 0.002(2)
C5 0.054(3) 0.043(2) 0.042(3) 0.010(2) 0.006(2) 0.001(2)
C6 0.060(3) 0.037(2) 0.043(3) 0.0116(19) 0.005(2) 0.002(2)
C7 0.061(3) 0.050(3) 0.054(3) 0.016(2) 0.015(3) 0.008(2)
C8 0.062(4) 0.059(3) 0.059(3) 0.018(3) 0.004(3) 0.021(3)
C9 0.066(4) 0.047(3) 0.045(3) 0.014(2) 0.012(2) 0.014(2)
C10 0.044(3) 0.040(2) 0.051(3) 0.009(2) 0.009(2) 0.005(2)
C11 0.033(2) 0.050(3) 0.040(2) 0.0086(19) 0.0023(19) 0.009(2)
C12 0.050(3) 0.044(2) 0.045(3) 0.015(2) 0.003(2) 0.014(2)
C13 0.049(3) 0.048(3) 0.041(3) 0.006(2) 0.001(2) 0.011(2)
C14 0.056(3) 0.046(3) 0.050(3) 0.005(2) 0.004(2) 0.010(2)
C15 0.054(3) 0.044(3) 0.057(3) 0.009(2) -0.004(2) 0.013(2)
C16 0.036(3) 0.053(3) 0.054(3) 0.015(2) -0.003(2) 0.007(2)
C17 0.078(4) 0.056(3) 0.040(3) 0.006(2) -0.005(3) 0.021(3)
C18 0.034(2) 0.045(2) 0.037(2) 0.0078(18) 0.0011(18) -0.0013(19)
C19 0.039(3) 0.053(3) 0.037(2) 0.004(2) -0.0003(19) 0.008(2)
C20 0.052(3) 0.057(3) 0.034(2) 0.002(2) 0.001(2) 0.009(2)
C21 0.068(4) 0.061(3) 0.041(3) -0.003(2) 0.001(2) 0.015(3)
C22 0.063(3) 0.045(3) 0.060(3) 0.007(2) 0.002(3) 0.016(2)
C23 0.051(3) 0.050(3) 0.044(3) 0.011(2) -0.006(2) 0.004(2)
C24 0.077(4) 0.067(3) 0.032(2) -0.002(2) -0.012(2) 0.020(3)
C31 0.039(2) 0.046(2) 0.038(2) 0.0098(19) -0.0077(19) 0.007(2)
C32 0.033(2) 0.046(2) 0.038(2) 0.0174(19) 0.0008(18) 0.0038(19)
C33 0.030(2) 0.059(3) 0.035(2) 0.010(2) -0.0058(18) 0.001(2)
C34 0.037(2) 0.036(2) 0.039(2) 0.0058(18) -0.0088(19) 0.0033(18)
C35 0.039(2) 0.034(2) 0.040(2) 0.0095(17) -0.0054(19) 0.0020(18)
C36 0.042(2) 0.033(2) 0.027(2) 0.0062(16) -0.0068(18) 0.0031(18)
C37 0.040(3) 0.054(3) 0.037(2) 0.012(2) -0.003(2) 0.005(2)
C38 0.046(3) 0.069(3) 0.037(2) 0.017(2) 0.002(2) 0.001(2)
C39 0.057(3) 0.056(3) 0.042(3) 0.019(2) -0.014(2) 0.001(2)
C40 0.049(3) 0.031(2) 0.038(2) 0.0050(17) -0.008(2) 0.0005(19)
C41 0.045(3) 0.046(3) 0.042(2) 0.010(2) 0.002(2) 0.006(2)
C42 0.054(3) 0.047(3) 0.046(3) 0.009(2) -0.001(2) 0.014(2)
C43 0.061(3) 0.046(3) 0.042(3) 0.009(2) 0.000(2) 0.012(2)
C44 0.085(4) 0.042(3) 0.056(3) 0.004(2) -0.006(3) 0.014(3)
C45 0.091(4) 0.044(3) 0.069(4) 0.015(3) -0.003(3) 0.019(3)
C46 0.068(4) 0.053(3) 0.049(3) 0.013(2) -0.005(3) 0.014(3)
C47 0.081(4) 0.059(3) 0.042(3) -0.001(2) -0.011(3) 0.016(3)
C48 0.033(2) 0.054(3) 0.043(3) 0.011(2) -0.0044(19) 0.001(2)
C49 0.035(2) 0.051(3) 0.045(3) 0.010(2) 0.002(2) 0.005(2)
C50 0.041(3) 0.051(3) 0.041(3) 0.009(2) 0.000(2) -0.001(2)
C51 0.068(4) 0.050(3) 0.060(3) 0.005(2) -0.006(3) 0.004(3)
C52 0.081(4) 0.055(3) 0.076(4) 0.023(3) -0.016(3) 0.009(3)
C53 0.062(3) 0.070(4) 0.051(3) 0.020(3) -0.015(3) 0.000(3)
C54 0.069(4) 0.062(3) 0.038(3) 0.003(2) -0.003(2) 0.011(3)
C61 0.036(2) 0.042(2) 0.032(2) 0.0037(17) -0.0027(18) 0.0033(19)
C62 0.038(2) 0.038(2) 0.036(2) 0.0055(17) -0.0032(18) 0.0038(19)
C63 0.042(2) 0.036(2) 0.030(2) 0.0052(16) -0.0031(18) 0.0016(19)
C64 0.044(3) 0.044(2) 0.031(2) 0.0034(18) 0.0053(19) 0.012(2)
C65 0.031(2) 0.040(2) 0.036(2) 0.0013(17) 0.0002(18) -0.0009(18)
C66 0.037(2) 0.037(2) 0.030(2) 0.0034(16) 0.0007(17) 0.0064(18)
C67 0.061(3) 0.035(2) 0.041(3) 0.0012(19) 0.005(2) 0.002(2)
C68 0.076(4) 0.046(3) 0.051(3) 0.010(2) 0.020(3) -0.005(3)
C69 0.075(4) 0.052(3) 0.032(2) 0.008(2) 0.010(2) 0.012(3)
C70 0.043(3) 0.042(2) 0.030(2) -0.0004(18) -0.0020(18) 0.010(2)
C71 0.034(2) 0.044(2) 0.036(2) 0.0038(18) -0.0064(18) 0.0059(19)
C72 0.030(2) 0.035(2) 0.044(2) 0.0083(18) -0.0015(18) 0.0014(17)
C73 0.037(2) 0.036(2) 0.039(2) 0.0068(17) -0.0034(19) -0.0013(18)
C74 0.071(4) 0.040(2) 0.040(3) 0.0055(19) -0.004(2) -0.009(2)
C75 0.092(4) 0.046(3) 0.051(3) 0.015(2) 0.003(3) -0.007(3)
C76 0.057(3) 0.058(3) 0.041(3) 0.013(2) 0.001(2) 0.006(2)
C77 0.040(2) 0.043(2) 0.036(2) 0.0050(18) -0.0004(19) 0.006(2)
C78 0.047(3) 0.034(2) 0.036(2) -0.0019(17) -0.005(2) 0.0082(19)
C79 0.049(3) 0.043(2) 0.035(2) 0.0008(18) -0.005(2) 0.005(2)
C80 0.050(3) 0.048(3) 0.039(3) 0.001(2) -0.007(2) 0.010(2)
C81 0.048(3) 0.055(3) 0.061(3) 0.006(2) -0.007(3) 0.007(2)
C82 0.053(3) 0.066(3) 0.047(3) 0.014(2) 0.007(2) 0.005(3)
C83 0.051(3) 0.049(3) 0.040(3) 0.006(2) -0.005(2) 0.002(2)
C84 0.062(4) 0.058(3) 0.054(3) 0.000(2) -0.016(3) 0.017(3)
C91 0.047(3) 0.042(2) 0.033(2) 0.0129(18) 0.0004(19) 0.008(2)
C92 0.038(2) 0.046(2) 0.036(2) 0.0135(18) 0.0029(19) 0.0071(19)
C93 0.032(2) 0.048(2) 0.040(2) 0.0165(19) 0.0063(18) 0.0042(19)
C94 0.073(4) 0.036(2) 0.039(3) 0.0038(19) -0.013(2) 0.006(2)
C95 0.065(3) 0.044(3) 0.042(3) 0.002(2) -0.005(2) 0.010(2)
C96 0.066(3) 0.041(3) 0.048(3) 0.008(2) -0.014(3) 0.002(2)
C97 0.066(4) 0.061(3) 0.073(4) 0.021(3) -0.021(3) -0.008(3)
C98 0.083(4) 0.061(3) 0.074(4) 0.025(3) -0.015(3) -0.020(3)
C99 0.081(4) 0.047(3) 0.055(3) 0.021(2) -0.022(3) -0.009(3)
C100 0.073(4) 0.062(3) 0.044(3) 0.003(2) -0.014(3) 0.009(3)
C101 0.035(2) 0.052(3) 0.042(3) 0.001(2) 0.005(2) 0.006(2)
C102 0.039(3) 0.046(3) 0.045(3) 0.002(2) -0.005(2) 0.007(2)
C103 0.052(3) 0.052(3) 0.040(3) 0.004(2) -0.005(2) 0.010(2)
C104 0.060(4) 0.066(3) 0.056(3) -0.012(3) -0.004(3) -0.006(3)
C105 0.067(4) 0.080(4) 0.073(4) -0.014(3) 0.017(3) -0.027(3)
C106 0.054(3) 0.070(4) 0.060(3) -0.004(3) 0.013(3) -0.007(3)
C107 0.068(4) 0.052(3) 0.052(3) 0.007(2) -0.006(3) 0.009(3)
C108 0.036(3) 0.059(3) 0.046(3) 0.008(2) -0.011(2) 0.012(2)
C109 0.050(3) 0.056(3) 0.047(3) 0.007(2) -0.008(2) 0.007(2)
C110 0.065(3) 0.057(3) 0.044(3) 0.015(2) -0.004(2) 0.013(3)
C111 0.076(4) 0.047(3) 0.057(3) 0.005(2) -0.012(3) 0.013(3)
C112 0.061(3) 0.050(3) 0.071(4) 0.016(3) -0.002(3) 0.012(3)
C113 0.042(3) 0.060(3) 0.061(3) 0.022(3) 0.001(2) 0.012(2)
C114 0.085(4) 0.061(3) 0.049(3) 0.008(3) -0.010(3) 0.009(3)
N1 0.046(2) 0.045(2) 0.034(2) 0.0067(16) 0.0040(17) 0.0014(17)
N2 0.036(2) 0.047(2) 0.0311(18) 0.0056(15) 0.0032(15) 0.0022(16)
N3 0.049(2) 0.050(2) 0.0317(19) 0.0048(16) 0.0054(17) 0.0047(18)
N4 0.038(2) 0.049(2) 0.043(2) 0.0069(17) -0.0077(17) 0.0049(17)
N5 0.032(2) 0.054(2) 0.0357(19) 0.0076(16) -0.0013(16) 0.0023(17)
N6 0.034(2) 0.063(2) 0.040(2) 0.0088(18) -0.0046(16) 0.0092(18)
N7 0.037(2) 0.043(2) 0.0318(18) 0.0014(15) -0.0042(15) 0.0047(16)
N8 0.043(2) 0.0404(19) 0.0340(19) -0.0015(15) -0.0055(16) 0.0079(16)
N9 0.039(2) 0.044(2) 0.0302(18) -0.0009(15) -0.0044(15) 0.0051(16)
N10 0.038(2) 0.048(2) 0.036(2) 0.0058(16) -0.0050(16) 0.0065(17)
N11 0.0282(19) 0.053(2) 0.0369(19) 0.0140(16) 0.0020(15) 0.0029(16)
N12 0.041(2) 0.050(2) 0.039(2) 0.0111(17) 0.0017(17) 0.0114(17)
O1 0.054(2) 0.057(2) 0.056(2) 0.0253(16) 0.0166(17) 0.0095(17)
O1W 0.0456(18) 0.0350(15) 0.0418(17) 0.0071(12) -0.0057(14) 0.0058(13)
O2 0.052(2) 0.065(2) 0.066(2) 0.0300(18) 0.0065(18) 0.0048(18)
O2W 0.063(2) 0.067(2) 0.051(2) 0.0042(17) 0.0121(18) -0.0103(19)
O3 0.145(4) 0.066(3) 0.053(2) 0.0107(19) -0.018(2) 0.038(3)
O3W 0.0394(17) 0.0471(17) 0.0532(19) 0.0176(14) -0.0030(15) 0.0007(14)
O4 0.128(4) 0.073(3) 0.047(2) 0.0068(19) -0.021(2) 0.033(3)
O4W 0.045(2) 0.091(3) 0.069(2) 0.043(2) 0.0152(18) 0.0129(19)
O5W 0.239(10) 0.144(7) 0.094(6) 0.063(5) 0.044(6) 0.139(7)
O5 0.096(3) 0.078(3) 0.045(2) 0.0040(18) -0.010(2) 0.037(2)
O6 0.183(5) 0.129(4) 0.045(2) -0.017(2) -0.033(3) 0.095(4)
O6W 0.142(11) 0.155(11) 0.151(11) 0.074(8) 0.032(8) 0.046(8)
O7 0.0467(19) 0.0535(19) 0.0373(17) 0.0099(14) -0.0089(14) 0.0113(15)
O8 0.0488(19) 0.0498(18) 0.0344(16) 0.0100(13) -0.0025(14) -0.0006(15)
O9 0.126(4) 0.061(2) 0.055(2) 0.0076(18) -0.023(2) 0.032(2)
O10 0.169(5) 0.062(3) 0.059(3) -0.004(2) -0.043(3) 0.033(3)
O11 0.139(4) 0.077(3) 0.048(2) -0.0052(19) -0.026(2) 0.055(3)
O12 0.133(4) 0.073(3) 0.044(2) -0.0071(19) -0.021(2) 0.031(3)
O13 0.0431(17) 0.0402(16) 0.0304(15) 0.0012(12) -0.0071(13) 0.0097(13)
O14 0.098(3) 0.062(2) 0.0376(19) 0.0011(16) 0.0182(19) -0.026(2)
O15 0.061(2) 0.0401(17) 0.0453(18) 0.0093(14) 0.0077(16) -0.0060(15)
O16 0.059(2) 0.0413(17) 0.0359(17) 0.0019(13) -0.0019(15) -0.0042(15)
O17 0.070(3) 0.122(4) 0.064(3) 0.038(3) -0.009(2) 0.012(3)
O18 0.068(3) 0.119(4) 0.063(3) 0.025(2) -0.015(2) 0.033(2)
O19 0.077(3) 0.119(4) 0.051(2) 0.024(2) -0.004(2) 0.020(3)
O20 0.078(3) 0.122(4) 0.069(3) 0.034(3) -0.030(2) 0.002(3)
O21 0.134(4) 0.077(3) 0.044(2) 0.0026(19) 0.005(2) -0.008(3)
O22 0.115(4) 0.065(2) 0.050(2) 0.0091(18) 0.003(2) -0.011(2)
O23 0.142(4) 0.068(3) 0.047(2) 0.0106(19) 0.002(2) -0.009(3)
O24 0.129(4) 0.072(3) 0.053(2) 0.008(2) 0.008(2) -0.022(3)
S1 0.0658(9) 0.0496(7) 0.0399(7) -0.0007(5) 0.0119(6) -0.0073(6)
S2 0.0370(6) 0.0578(7) 0.0392(6) 0.0067(5) 0.0011(5) 0.0028(5)
S3 0.0361(6) 0.0686(8) 0.0359(6) 0.0063(5) 0.0012(5) 0.0011(6)
S4 0.0456(7) 0.0539(7) 0.0481(7) -0.0010(5) -0.0137(5) 0.0144(6)
S5 0.0358(6) 0.0575(7) 0.0514(7) 0.0053(6) -0.0019(5) 0.0095(5)
S6 0.0330(6) 0.0730(8) 0.0406(6) 0.0021(6) -0.0036(5) 0.0032(6)
S7 0.0379(6) 0.0622(7) 0.0373(6) -0.0099(5) -0.0030(5) 0.0097(5)
S8 0.0379(6) 0.0562(7) 0.0449(7) -0.0071(5) -0.0073(5) 0.0115(5)
S9 0.0463(7) 0.0439(6) 0.0381(6) -0.0066(5) -0.0066(5) 0.0084(5)
S10 0.0698(9) 0.0581(8) 0.0434(7) -0.0028(6) -0.0109(6) 0.0273(7)
S11 0.0326(6) 0.0749(8) 0.0436(7) 0.0035(6) 0.0001(5) 0.0104(6)
S12 0.0343(6) 0.0781(9) 0.0506(7) 0.0054(6) -0.0010(5) 0.0130(6)

loop_
_atom_type_symbol
_atom_type_description
_atom_type_scat_dispersion_real
_atom_type_scat_dispersion_imag
_atom_type_scat_source
C C 0.0033 0.0016 'International Tables Vol C Tables 4.2.6.8 and 6.1.1.4'
H H 0.0000 0.0000 'International Tables Vol C Tables 4.2.6.8 and 6.1.1.4'
N N 0.0061 0.0033 'International Tables Vol C Tables 4.2.6.8 and 6.1.1.4'
O O 0.0106 0.0060 'International Tables Vol C Tables 4.2.6.8 and 6.1.1.4'
S S 0.1246 0.1234 'International Tables Vol C Tables 4.2.6.8 and 6.1.1.4'
Co Co 0.3494 0.9721 'International Tables Vol C Tables 4.2.6.8 and 6.1.1.4'

loop_
_geom_angle_atom_site_label_1
_geom_angle_atom_site_label_2
_geom_angle_atom_site_label_3
_geom_angle
_geom_angle_site_symmetry_1
_geom_angle_site_symmetry_3
O7 Co1 O13 176.78(13) . .
O7 Co1 O2W 83.01(14) . .
O13 Co1 O2W 93.79(13) . .
O7 Co1 O3W 96.43(12) . .
O13 Co1 O3W 86.79(12) . .
O2W Co1 O3W 174.94(13) . .
O7 Co1 O13 100.07(11) . 2_465
O13 Co1 O13 80.29(11) . 2_465
O2W Co1 O13 90.54(13) . 2_465
O3W Co1 O13 84.60(12) . 2_465
O7 Co1 O1W 88.77(11) . .
O13 Co1 O1W 91.00(11) . .
O2W Co1 O1W 92.69(13) . .
O3W Co1 O1W 92.33(12) . .
O13 Co1 O1W 170.90(11) 2_465 .
O8 Co2 O1 94.52(13) . .
O8 Co2 O4W 95.77(14) . .
O1 Co2 O4W 86.92(14) . .
O8 Co2 O15 153.20(13) . .
O1 Co2 O15 110.91(13) . .
O4W Co2 O15 93.95(14) . .
O8 Co2 O1W 87.48(12) . .
O1 Co2 O1W 90.06(12) . .
O4W Co2 O1W 175.72(13) . .
O15 Co2 O1W 84.29(12) . .
O8 Co2 O16 94.72(12) . .
O1 Co2 O16 170.57(12) . .
O4W Co2 O16 90.28(13) . .
O15 Co2 O16 60.28(11) . .
O1W Co2 O16 92.23(11) . .
N1 C1 N3 126.6(4) . .
N1 C1 S1 113.1(3) . .
N3 C1 S1 120.3(3) . .
N2 C2 N1 126.6(4) . .
N2 C2 S2 120.5(3) . .
N1 C2 S2 112.9(3) . .
N2 C3 N3 127.3(4) . .
N2 C3 S3 121.1(3) . .
N3 C3 S3 111.6(3) . .
C9 C4 C5 119.8(5) . .
C9 C4 S1 123.7(4) . .
C5 C4 S1 116.5(4) . .
C6 C5 C4 120.5(5) . .
C6 C5 H5A 119.8 . .
C4 C5 H5A 119.8 . .
C5 C6 C7 120.3(5) . .
C5 C6 C10 119.2(4) . .
C7 C6 C10 120.4(5) . .
C6 C7 C8 119.6(5) . .
C6 C7 H7A 120.2 . .
C8 C7 H7A 120.2 . .
C9 C8 C7 120.1(5) . .
C9 C8 H8A 120.0 . .
C7 C8 H8A 120.0 . .
C8 C9 C4 119.8(5) . .
C8 C9 H9A 120.1 . .
C4 C9 H9A 120.1 . .
O1 C10 O2 124.0(5) . .
O1 C10 C6 119.0(4) . .
O2 C10 C6 117.0(4) . .
C12 C11 C16 120.1(4) . .
C12 C11 S2 120.4(3) . .
C16 C11 S2 119.4(3) . .
C11 C12 C13 119.8(4) . .
C11 C12 H12A 120.1 . .
C13 C12 H12A 120.1 . .
C12 C13 C14 120.1(4) . .
C12 C13 C17 119.9(4) . .
C14 C13 C17 120.0(4) . .
C15 C14 C13 119.6(4) . .
C15 C14 H14A 120.2 . .
C13 C14 H14A 120.2 . .
C16 C15 C14 120.5(4) . .
C16 C15 H15A 119.8 . .
C14 C15 H15A 119.8 . .
C15 C16 C11 119.9(4) . .
C15 C16 H16A 120.1 . .
C11 C16 H16A 120.1 . .
O3 C17 O4 123.0(5) . .
O3 C17 C13 119.5(4) . .
O4 C17 C13 117.5(4) . .
C19 C18 C23 120.3(4) . .
C19 C18 S3 117.3(3) . .
C23 C18 S3 122.0(3) . .
C18 C19 C20 119.5(4) . .
C18 C19 H19A 120.2 . .
C20 C19 H19A 120.2 . .
C21 C20 C19 119.8(4) . .
C21 C20 C24 120.9(4) . .
C19 C20 C24 119.3(4) . .
C20 C21 C22 120.3(4) . .
C20 C21 H21A 119.8 . .
C22 C21 H21A 119.8 . .
C23 C22 C21 120.0(5) . .
C23 C22 H22A 120.0 . .
C21 C22 H22A 120.0 . .
C22 C23 C18 120.0(4) . .
C22 C23 H23A 120.0 . .
C18 C23 H23A 120.0 . .
O5 C24 O6 123.2(5) . .
O5 C24 C20 122.0(4) . .
O6 C24 C20 114.8(5) . .
N6 C31 N4 126.2(4) . .
N6 C31 S4 114.2(3) . .
N4 C31 S4 119.7(3) . .
N5 C32 N4 126.3(4) . .
N5 C32 S5 122.1(3) . .
N4 C32 S5 111.5(3) . .
N6 C33 N5 125.9(4) . .
N6 C33 S6 113.9(3) . .
N5 C33 S6 120.2(3) . .
C39 C34 C35 120.6(4) . .
C39 C34 S4 121.4(3) . .
C35 C34 S4 118.0(4) . .
C34 C35 C36 119.5(4) . .
C34 C35 H35A 120.2 . .
C36 C35 H35A 120.2 . .
C37 C36 C35 119.5(4) . .
C37 C36 C40 120.5(4) . .
C35 C36 C40 119.9(4) . .
C38 C37 C36 119.4(4) . .
C38 C37 H37A 120.3 . .
C36 C37 H37A 120.3 . .
C39 C38 C37 121.1(5) . .
C39 C38 H38A 119.5 . .
C37 C38 H38A 119.5 . .
C38 C39 C34 119.7(4) . .
C38 C39 H39A 120.1 . .
C34 C39 H39A 120.1 . .
O7 C40 O8 125.1(4) . .
O7 C40 C36 116.6(4) . .
O8 C40 C36 118.3(4) . .
C46 C41 C42 119.9(4) . .
C46 C41 S5 117.1(4) . .
C42 C41 S5 122.4(4) . .
C41 C42 C43 120.0(4) . .
C41 C42 H42A 120.0 . .
C43 C42 H42A 120.0 . .
C44 C43 C42 120.2(4) . .
C44 C43 C47 120.1(4) . .
C42 C43 C47 119.8(4) . .
C45 C44 C43 119.4(5) . .
C45 C44 H44A 120.3 . .
C43 C44 H44A 120.3 . .
C46 C45 C44 120.5(5) . .
C46 C45 H45A 119.7 . .
C44 C45 H45A 119.7 . .
C41 C46 C45 120.0(5) . .
C41 C46 H46A 120.0 . .
C45 C46 H46A 120.0 . .
O10 C47 O9 123.1(5) . .
O10 C47 C43 118.3(5) . .
O9 C47 C43 118.6(4) . .
C49 C48 C53 120.2(4) . .
C49 C48 S6 118.0(4) . .
C53 C48 S6 121.5(4) . .
C48 C49 C50 119.8(4) . .
C48 C49 H49A 120.1 . .
C50 C49 H49A 120.1 . .
C51 C50 C49 120.4(4) . .
C51 C50 C54 122.1(4) . .
C49 C50 C54 117.5(4) . .
C50 C51 C52 119.5(5) . .
C50 C51 H51A 120.2 . .
C52 C51 H51A 120.2 . .
C53 C52 C51 119.9(5) . .
C53 C52 H52A 120.1 . .
C51 C52 H52A 120.1 . .
C48 C53 C52 120.1(5) . .
C48 C53 H53A 119.9 . .
C52 C53 H53A 119.9 . .
O11 C54 O12 123.0(5) . .
O11 C54 C50 119.9(4) . .
O12 C54 C50 117.1(5) . .
N7 C61 N9 127.1(4) . .
N7 C61 S7 120.9(3) . .
N9 C61 S7 112.0(3) . .
N7 C62 N8 126.6(4) . .
N7 C62 S8 119.9(3) . .
N8 C62 S8 113.5(3) . .
N9 C63 N8 125.9(4) . .
N9 C63 S9 120.0(3) . .
N8 C63 S9 114.1(3) . .
C69 C64 C65 120.3(4) . .
C69 C64 S7 122.8(3) . .
C65 C64 S7 116.7(4) . .
C64 C65 C66 119.7(4) . .
C64 C65 H65A 120.1 . .
C66 C65 H65A 120.1 . .
C67 C66 C65 119.5(4) . .
C67 C66 C70 122.2(4) . .
C65 C66 C70 118.3(4) . .
C68 C67 C66 120.2(4) . .
C68 C67 H67A 119.9 . .
C66 C67 H67A 119.9 . .
C67 C68 C69 120.3(5) . .
C67 C68 H68A 119.9 . .
C69 C68 H68A 119.9 . .
C64 C69 C68 119.9(4) . .
C64 C69 H69A 120.0 . .
C68 C69 H69A 120.0 . .
O14 C70 O13 124.8(4) . .
O14 C70 C66 117.7(4) . .
O13 C70 C66 117.4(4) . .
C72 C71 C76 119.9(4) . .
C72 C71 S8 122.1(3) . .
C76 C71 S8 117.8(3) . .
C71 C72 C73 120.1(4) . .
C71 C72 H72A 119.9 . .
C73 C72 H72A 119.9 . .
C74 C73 C72 119.6(4) . .
C74 C73 C77 120.1(4) . .
C72 C73 C77 120.3(4) . .
C75 C74 C73 120.2(4) . .
C75 C74 H74A 119.9 . .
C73 C74 H74A 119.9 . .
C76 C75 C74 120.8(5) . .
C76 C75 H75A 119.6 . .
C74 C75 H75A 119.6 . .
C75 C76 C71 119.4(5) . .
C75 C76 H76A 120.3 . .
C71 C76 H76A 120.3 . .
O15 C77 O16 119.1(4) . .
O15 C77 C73 120.4(4) . .
O16 C77 C73 120.5(4) . .
C79 C78 C83 120.2(4) . .
C79 C78 S9 118.6(4) . .
C83 C78 S9 121.1(3) . .
C78 C79 C80 120.4(5) . .
C78 C79 H79A 119.8 . .
C80 C79 H79A 119.8 . .
C81 C80 C79 119.3(4) . .
C81 C80 C84 121.0(5) . .
C79 C80 C84 119.7(5) . .
C80 C81 C82 120.2(5) . .
C80 C81 H81A 119.9 . .
C82 C81 H81A 119.9 . .
C83 C82 C81 119.8(5) . .
C83 C82 H82A 120.1 . .
C81 C82 H82A 120.1 . .
C82 C83 C78 120.0(4) . .
C82 C83 H83A 120.0 . .
C78 C83 H83A 120.0 . .
O17 C84 O18 124.7(5) . .
O17 C84 C80 117.4(5) . .
O18 C84 C80 117.9(6) . .
N10 C91 N12 126.6(4) . .
N10 C91 S10 121.2(3) . .
N12 C91 S10 112.2(3) . .
N11 C92 N10 126.8(4) . .
N11 C92 S11 121.3(3) . .
N10 C92 S11 111.9(3) . .
N11 C93 N12 126.9(4) . .
N11 C93 S12 120.3(3) . .
N12 C93 S12 112.8(3) . .
C95 C94 C99 119.5(5) . .
C95 C94 S10 117.9(4) . .
C99 C94 S10 122.6(4) . .
C94 C95 C96 120.1(5) . .
C94 C95 H95A 120.0 . .
C96 C95 H95A 120.0 . .
C97 C96 C95 119.4(5) . .
C97 C96 C100 119.9(5) . .
C95 C96 C100 120.5(5) . .
C98 C97 C96 120.9(6) . .
C98 C97 H97A 119.5 . .
C96 C97 H97A 119.5 . .
C97 C98 C99 119.7(6) . .
C97 C98 H98A 120.1 . .
C99 C98 H98A 120.1 . .
C98 C99 C94 120.3(5) . .
C98 C99 H99A 119.9 . .
C94 C99 H99A 119.9 . .
O19 C100 O20 123.1(5) . .
O19 C100 C96 120.2(5) . .
O20 C100 C96 116.7(6) . .
C102 C101 C106 119.3(4) . .
C102 C101 S11 118.6(3) . .
C106 C101 S11 121.9(4) . .
C103 C102 C101 120.8(4) . .
C103 C102 H10A 119.6 . .
C101 C102 H10A 119.6 . .
C104 C103 C102 119.5(5) . .
C104 C103 C107 120.0(4) . .
C102 C103 C107 120.4(4) . .
C105 C104 C103 120.1(5) . .
C105 C104 H10B 119.9 . .
C103 C104 H10B 119.9 . .
C104 C105 C106 120.5(5) . .
C104 C105 H10C 119.7 . .
C106 C105 H10C 119.7 . .
C105 C106 C101 119.7(5) . .
C105 C106 H10D 120.1 . .
C101 C106 H10D 120.1 . .
O21 C107 O22 122.7(5) . .
O21 C107 C103 120.5(5) . .
O22 C107 C103 116.8(4) . .
C109 C108 C113 119.3(5) . .
C109 C108 S12 121.3(4) . .
C113 C108 S12 119.2(4) . .
C108 C109 C110 119.8(5) . .
C108 C109 H10E 120.1 . .
C110 C109 H10E 120.1 . .
C109 C110 C111 119.9(5) . .
C109 C110 C114 120.3(5) . .
C111 C110 C114 119.8(5) . .
C112 C111 C110 120.2(5) . .
C112 C111 H11A 119.9 . .
C110 C111 H11A 119.9 . .
C111 C112 C113 120.3(5) . .
C111 C112 H11B 119.8 . .
C113 C112 H11B 119.8 . .
C112 C113 C108 120.5(5) . .
C112 C113 H11C 119.8 . .
C108 C113 H11C 119.8 . .
O23 C114 O24 122.4(6) . .
O23 C114 C110 121.2(5) . .
O24 C114 C110 116.4(5) . .
C1 N1 C2 113.1(4) . .
C3 N2 C2 113.3(4) . .
C3 N3 C1 113.0(4) . .
C31 N4 C32 113.5(4) . .
C32 N5 C33 113.8(4) . .
C31 N6 C33 114.2(4) . .
C62 N7 C61 113.0(3) . .
C62 N8 C63 113.5(4) . .
C63 N9 C61 113.8(3) . .
C91 N10 C92 113.5(4) . .
C92 N11 C93 113.0(4) . .
C93 N12 C91 113.3(4) . .
C10 O1 Co2 127.3(3) . .
Co1 O1W Co2 116.91(12) . .
C17 O4 H4A 109.5 . .
C24 O6 H6A 109.5 . .
C40 O7 Co1 124.9(3) . .
C40 O8 Co2 125.4(3) . .
C47 O10 H10F 109.5 . .
C54 O12 H12B 109.5 . .
C70 O13 Co1 124.0(3) . .
C70 O13 Co1 133.1(3) . 2_465
Co1 O13 Co1 99.71(11) . 2_465
C77 O15 Co2 95.0(3) . .
C77 O16 Co2 85.5(3) . .
C84 O18 H18A 109.5 . .
C100 O20 H20A 109.5 . .
C107 O22 H22B 109.5 . .
C114 O24 H24A 109.5 . .
C1 S1 C4 102.3(2) . .
C2 S2 C11 102.4(2) . .
C3 S3 C18 104.3(2) . .
C31 S4 C34 102.4(2) . .
C32 S5 C41 105.6(2) . .
C33 S6 C48 102.6(2) . .
C61 S7 C64 103.7(2) . .
C62 S8 C71 103.11(19) . .
C63 S9 C78 102.1(2) . .
C91 S10 C94 105.0(2) . .
C92 S11 C101 105.1(2) . .
C93 S12 C108 103.6(2) . .

loop_
_geom_bond_atom_site_label_1
_geom_bond_atom_site_label_2
_geom_bond_distance
_geom_bond_site_symmetry_2
Co1 O7 2.034(3) .
Co1 O13 2.089(3) .
Co1 O2W 2.116(4) .
Co1 O3W 2.121(3) .
Co1 O13 2.128(3) 2_465
Co1 O1W 2.157(3) .
Co2 O8 2.004(3) .
Co2 O1 2.057(3) .
Co2 O4W 2.059(3) .
Co2 O15 2.080(3) .
Co2 O1W 2.249(3) .
Co2 O16 2.275(3) .
C1 N1 1.332(6) .
C1 N3 1.336(6) .
C1 S1 1.756(4) .
C2 N2 1.332(5) .
C2 N1 1.342(5) .
C2 S2 1.751(5) .
C3 N2 1.319(5) .
C3 N3 1.335(5) .
C3 S3 1.757(4) .
C4 C9 1.391(7) .
C4 C5 1.395(6) .
C4 S1 1.775(5) .
C5 C6 1.374(7) .
C5 H5A 0.9300 .
C6 C7 1.387(7) .
C6 C10 1.508(6) .
C7 C8 1.404(7) .
C7 H7A 0.9300 .
C8 C9 1.387(7) .
C8 H8A 0.9300 .
C9 H9A 0.9300 .
C10 O1 1.245(5) .
C10 O2 1.273(6) .
C11 C12 1.381(6) .
C11 C16 1.390(6) .
C11 S2 1.781(4) .
C12 C13 1.384(6) .
C12 H12A 0.9300 .
C13 C14 1.391(6) .
C13 C17 1.482(6) .
C14 C15 1.380(7) .
C14 H14A 0.9300 .
C15 C16 1.375(6) .
C15 H15A 0.9300 .
C16 H16A 0.9300 .
C17 O3 1.257(6) .
C17 O4 1.270(6) .
C18 C19 1.378(6) .
C18 C23 1.383(6) .
C18 S3 1.779(4) .
C19 C20 1.396(6) .
C19 H19A 0.9300 .
C20 C21 1.377(7) .
C20 C24 1.484(7) .
C21 C22 1.380(7) .
C21 H21A 0.9300 .
C22 C23 1.379(6) .
C22 H22A 0.9300 .
C23 H23A 0.9300 .
C24 O5 1.236(6) .
C24 O6 1.283(6) .
C31 N6 1.331(5) .
C31 N4 1.333(6) .
C31 S4 1.760(4) .
C32 N5 1.326(5) .
C32 N4 1.352(5) .
C32 S5 1.744(4) .
C33 N6 1.336(5) .
C33 N5 1.340(5) .
C33 S6 1.746(4) .
C34 C39 1.378(7) .
C34 C35 1.384(6) .
C34 S4 1.784(4) .
C35 C36 1.404(6) .
C35 H35A 0.9300 .
C36 C37 1.395(6) .
C36 C40 1.503(6) .
C37 C38 1.382(6) .
C37 H37A 0.9300 .
C38 C39 1.377(6) .
C38 H38A 0.9300 .
C39 H39A 0.9300 .
C40 O7 1.264(5) .
C40 O8 1.266(5) .
C41 C46 1.382(6) .
C41 C42 1.387(6) .
C41 S5 1.776(4) .
C42 C43 1.390(6) .
C42 H42A 0.9300 .
C43 C44 1.386(6) .
C43 C47 1.498(7) .
C44 C45 1.385(7) .
C44 H44A 0.9300 .
C45 C46 1.384(7) .
C45 H45A 0.9300 .
C46 H46A 0.9300 .
C47 O10 1.255(6) .
C47 O9 1.262(6) .
C48 C49 1.374(6) .
C48 C53 1.382(7) .
C48 S6 1.776(5) .
C49 C50 1.393(6) .
C49 H49A 0.9300 .
C50 C51 1.380(7) .
C50 C54 1.484(7) .
C51 C52 1.391(7) .
C51 H51A 0.9300 .
C52 C53 1.386(7) .
C52 H52A 0.9300 .
C53 H53A 0.9300 .
C54 O11 1.236(6) .
C54 O12 1.286(6) .
C61 N7 1.331(5) .
C61 N9 1.333(5) .
C61 S7 1.749(4) .
C62 N7 1.330(5) .
C62 N8 1.343(5) .
C62 S8 1.760(4) .
C63 N9 1.326(5) .
C63 N8 1.343(5) .
C63 S9 1.748(4) .
C64 C69 1.377(7) .
C64 C65 1.378(6) .
C64 S7 1.772(4) .
C65 C66 1.393(5) .
C65 H65A 0.9300 .
C66 C67 1.388(6) .
C66 C70 1.500(6) .
C67 C68 1.369(6) .
C67 H67A 0.9300 .
C68 C69 1.382(6) .
C68 H68A 0.9300 .
C69 H69A 0.9300 .
C70 O14 1.238(5) .
C70 O13 1.288(5) .
C71 C72 1.375(6) .
C71 C76 1.403(6) .
C71 S8 1.784(4) .
C72 C73 1.401(5) .
C72 H72A 0.9300 .
C73 C74 1.380(6) .
C73 C77 1.490(6) .
C74 C75 1.377(7) .
C74 H74A 0.9300 .
C75 C76 1.377(7) .
C75 H75A 0.9300 .
C76 H76A 0.9300 .
C77 O15 1.259(5) .
C77 O16 1.285(5) .
C78 C79 1.369(6) .
C78 C83 1.388(7) .
C78 S9 1.785(5) .
C79 C80 1.394(6) .
C79 H79A 0.9300 .
C80 C81 1.385(7) .
C80 C84 1.495(7) .
C81 C82 1.389(7) .
C81 H81A 0.9300 .
C82 C83 1.380(7) .
C82 H82A 0.9300 .
C83 H83A 0.9300 .
C84 O17 1.260(7) .
C84 O18 1.266(6) .
C91 N10 1.321(5) .
C91 N12 1.339(5) .
C91 S10 1.761(4) .
C92 N11 1.330(5) .
C92 N10 1.344(5) .
C92 S11 1.752(4) .
C93 N11 1.333(5) .
C93 N12 1.336(5) .
C93 S12 1.748(4) .
C94 C95 1.390(6) .
C94 C99 1.393(8) .
C94 S10 1.771(5) .
C95 C96 1.402(7) .
C95 H95A 0.9300 .
C96 C97 1.380(8) .
C96 C100 1.475(7) .
C97 C98 1.380(8) .
C97 H97A 0.9300 .
C98 C99 1.391(8) .
C98 H98A 0.9300 .
C99 H99A 0.9300 .
C100 O19 1.256(7) .
C100 O20 1.270(7) .
C101 C102 1.388(7) .
C101 C106 1.389(7) .
C101 S11 1.766(4) .
C102 C103 1.384(6) .
C102 H10A 0.9300 .
C103 C104 1.381(7) .
C103 C107 1.488(7) .
C104 C105 1.378(8) .
C104 H10B 0.9300 .
C105 C106 1.386(7) .
C105 H10C 0.9300 .
C106 H10D 0.9300 .
C107 O21 1.245(6) .
C107 O22 1.292(6) .
C108 C109 1.385(7) .
C108 C113 1.392(7) .
C108 S12 1.776(5) .
C109 C110 1.386(6) .
C109 H10E 0.9300 .
C110 C111 1.392(7) .
C110 C114 1.485(8) .
C111 C112 1.359(8) .
C111 H11A 0.9300 .
C112 C113 1.375(7) .
C112 H11B 0.9300 .
C113 H11C 0.9300 .
C114 O23 1.243(6) .
C114 O24 1.292(6) .
O4 H4A 0.8200 .
O5W O6W 1.48(2) .
O6 H6A 0.8200 .
O10 H10F 0.8200 .
O12 H12B 0.8200 .
O13 Co1 2.128(3) 2_465
O18 H18A 0.8200 .
O20 H20A 0.8200 .
O22 H22B 0.8200 .
O24 H24A 0.8200 .

loop_
_geom_hbond_atom_site_label_D
_geom_hbond_atom_site_label_H
_geom_hbond_atom_site_label_A
_geom_hbond_distance_DH
_geom_hbond_distance_HA
_geom_hbond_distance_DA
_geom_hbond_angle_DHA
_geom_hbond_site_symmetry_A
O4 H4A O9 0.82 1.81 2.612(5) 165.6 2_566
O10 H10F O3 0.82 1.87 2.680(5) 167.6 2_566
O6 H6A O11 0.82 1.74 2.553(5) 170.3 2_666
O12 H12B O5 0.82 1.87 2.686(5) 175.0 2_666
O18 H18A O19 0.82 1.86 2.668(5) 170.6 1_454
O20 H20A O17 0.82 1.80 2.600(6) 166.6 1_656
O22 H22B O23 0.82 1.86 2.673(6) 173.4 2_455
O24 H24A O21 0.82 1.84 2.651(6) 172.3 2_455
